data_4115519
loop_
_publ_author_name
'K. Travis Holman'
'Stephen M. Martin'
'Daniel P. Parker'
'Michael D. Ward'

_publ_section_title
;
 The Generality of Architectural Isomerism in Designer Inclusion
 Frameworks
;
_journal_name_full 'Journal of the American Chemical Society'
_journal_page_first 4421
_journal_page_last 4431
_journal_paper_doi 10.1021/ja0030257
_journal_volume 123
_journal_year 2001
_chemical_formula_sum 'C24 H36 N6 O8 S2'
_chemical_formula_weight 600.71
_chemical_name_common 'bis(guanidinium) 4,4'-diphenyletherdisulfonate, mesitylene, methanol clathrate'
_chemical_name_systematic
; 
 ? 
;
_space_group_IT_number 19
_symmetry_cell_setting orthorhombic
_symmetry_space_group_name_Hall 'P 2ac 2ab'
_symmetry_space_group_name_H-M 'P 21 21 21'
_atom_sites_solution_hydrogens geom
_atom_sites_solution_primary direct
_atom_sites_solution_secondary difmap
_audit_creation_method SHELXL-97
_cell_angle_alpha 90.00
_cell_angle_beta 90.00
_cell_angle_gamma 90.00
_cell_formula_units_Z 4
_cell_length_a 7.5839(4)
_cell_length_b 14.2280(8)
_cell_length_c 27.7485(16)
_cell_measurement_reflns_used 6053
_cell_measurement_temperature 173(2)
_cell_measurement_theta_max 53.5
_cell_measurement_theta_min 5.6
_cell_volume 2994.2(3)
_computing_cell_refinement 'SAINT, Bruker'
_computing_data_collection 'SMART, Bruker (or Siemens)'
_computing_data_reduction 'SAINT, Bruker'
_computing_molecular_graphics 'XSEED, L. Barbour (1999); http://www.lbarbour.com/xseed'
_computing_structure_refinement 'SHELXL-97 (Sheldrick, 1997)'
_computing_structure_solution 'SHELXS-97 (Sheldrick, 1990)'
_diffrn_ambient_temperature 173(2)
_diffrn_measured_fraction_theta_full 0.999
_diffrn_measured_fraction_theta_max 0.999
_diffrn_measurement_device_type 'SMART platform CCD, Bruker (or Siemens)'
_diffrn_measurement_method 'omega scans'
_diffrn_radiation_monochromator graphite
_diffrn_radiation_source 'fine-focus sealed tube'
_diffrn_radiation_type MoK\a
_diffrn_radiation_wavelength 0.71073
_diffrn_reflns_av_R_equivalents 0.0361
_diffrn_reflns_av_sigmaI/netI 0.0384
_diffrn_reflns_limit_h_max 8
_diffrn_reflns_limit_h_min -9
_diffrn_reflns_limit_k_max 16
_diffrn_reflns_limit_k_min -15
_diffrn_reflns_limit_l_max 32
_diffrn_reflns_limit_l_min -32
_diffrn_reflns_number 15932
_diffrn_reflns_theta_full 24.99
_diffrn_reflns_theta_max 24.99
_diffrn_reflns_theta_min 1.61
_exptl_absorpt_coefficient_mu 0.232
_exptl_absorpt_correction_T_max 0.9442
_exptl_absorpt_correction_T_min 0.9442
_exptl_absorpt_correction_type 'simulated psi-scans '
_exptl_absorpt_process_details 'SADABS, G. Sheldrick (1999)'
_exptl_crystal_colour colorless
_exptl_crystal_density_diffrn 1.333
_exptl_crystal_description prism
_exptl_crystal_F_000 1272
_exptl_crystal_size_max 0.25
_exptl_crystal_size_mid 0.25
_exptl_crystal_size_min 0.25
_refine_diff_density_max 0.215
_refine_diff_density_min -0.304
_refine_diff_density_rms 0.050
_refine_ls_abs_structure_details 'Flack H D (1983), Acta Cryst. A39, 876-881'
_refine_ls_abs_structure_Flack 0.0(5)
_refine_ls_extinction_method none
_refine_ls_goodness_of_fit_ref 1.050
_refine_ls_hydrogen_treatment mixed
_refine_ls_matrix_type full
_refine_ls_number_parameters 367
_refine_ls_number_reflns 5246
_refine_ls_number_restraints 0
_refine_ls_restrained_S_all 1.050
_refine_ls_R_factor_all 0.0553
_refine_ls_R_factor_gt 0.0408
_refine_ls_shift/su_max 0.007
_refine_ls_shift/su_mean 0.000
_refine_ls_structure_factor_coef Fsqd
_refine_ls_weighting_details 'calc w=1/[\s^2^(Fo^2^)+(0.0653P)^2^+0.0000P] where P=(Fo^2^+2Fc^2^)/3'
_refine_ls_weighting_scheme calc
_refine_ls_wR_factor_gt 0.1044
_refine_ls_wR_factor_ref 0.1095
_reflns_number_gt 4309
_reflns_number_total 5246
_reflns_threshold_expression >2sigma(I)
_cod_data_source_file ja0030257_21.cif
_cod_data_source_block g:\travis\00088\00088
_cod_database_code 4115519

loop_
_symmetry_equiv_pos_as_xyz
'x, y, z'
'-x+1/2, -y, z+1/2'
'x+1/2, -y+1/2, -z'
'-x, y+1/2, -z+1/2'

loop_
_atom_site_label
_atom_site_type_symbol
_atom_site_fract_x
_atom_site_fract_y
_atom_site_fract_z
_atom_site_U_iso_or_equiv
_atom_site_adp_type
_atom_site_occupancy
_atom_site_symmetry_multiplicity
_atom_site_calc_flag
_atom_site_refinement_flags
S1 S 0.49871(12) 0.36677(4) 0.06883(2) 0.02981(17) Uani 1 1 d .
O1 O 0.5051(3) 0.45286(12) 0.09733(6) 0.0377(5) Uani 1 1 d .
N1 N 0.1532(4) 0.4905(2) 0.14555(10) 0.0453(7) Uani 1 1 d .
H1A H 0.1543 0.5320 0.1691 0.054 Uiso 1 1 calc R
H1B H 0.2530 0.4672 0.1346 0.054 Uiso 1 1 calc R
C1 C 0.4804(4) 0.39988(17) 0.00774(9) 0.0276(6) Uani 1 1 d .
S2 S 0.51225(11) 0.81917(4) -0.23704(2) 0.02890(17) Uani 1 1 d .
O2 O 0.3410(3) 0.31098(16) 0.07950(7) 0.0373(5) Uani 1 1 d .
N2 N 0.0010(4) 0.40126(15) 0.09079(8) 0.0375(5) Uani 1 1 d .
H2A H 0.1011 0.3785 0.0798 0.045 Uiso 1 1 calc R
H2B H -0.0996 0.3830 0.0781 0.045 Uiso 1 1 calc R
C2 C 0.5054(4) 0.33205(17) -0.02753(9) 0.0316(6) Uani 1 1 d .
H2 H 0.5381 0.2699 -0.0187 0.038 Uiso 1 1 calc R
O3 O 0.6590(3) 0.31093(16) 0.07331(7) 0.0344(5) Uani 1 1 d .
N3 N -0.1484(4) 0.4981(2) 0.14289(10) 0.0432(7) Uani 1 1 d .
H3A H -0.1479 0.5395 0.1664 0.052 Uiso 1 1 calc R
H3B H -0.2490 0.4797 0.1302 0.052 Uiso 1 1 calc R
C3 C 0.4825(5) 0.35508(18) -0.07538(9) 0.0343(7) Uani 1 1 d .
H3 H 0.5032 0.3096 -0.0998 0.041 Uiso 1 1 calc R
O4 O 0.5183(3) 0.79937(13) -0.28849(6) 0.0347(5) Uani 1 1 d .
N4 N 0.6327(3) 0.2065(2) 0.16629(9) 0.0379(7) Uani 1 1 d .
H4A H 0.7347 0.1973 0.1807 0.045 Uiso 1 1 calc R
H4B H 0.6295 0.2306 0.1371 0.045 Uiso 1 1 calc R
C4 C 0.4288(4) 0.4457(2) -0.08765(10) 0.0315(7) Uani 1 1 d .
O5 O 0.6755(3) 0.86088(15) -0.21886(7) 0.0339(5) Uani 1 1 d .
N5 N 0.3300(3) 0.1988(2) 0.16681(9) 0.0384(7) Uani 1 1 d .
H5A H 0.2311 0.1843 0.1817 0.046 Uiso 1 1 calc R
H5B H 0.3269 0.2229 0.1376 0.046 Uiso 1 1 calc R
C5 C 0.4009(4) 0.5133(2) -0.05315(10) 0.0342(7) Uani 1 1 d .
H5 H 0.3642 0.5748 -0.0620 0.041 Uiso 1 1 calc R
O6 O 0.3580(3) 0.87470(14) -0.22399(8) 0.0348(5) Uani 1 1 d .
N6 N 0.4865(4) 0.14835(16) 0.23226(8) 0.0395(6) Uani 1 1 d .
H6A H 0.5875 0.1387 0.2470 0.047 Uiso 1 1 calc R
H6B H 0.3867 0.1339 0.2467 0.047 Uiso 1 1 calc R
C6 C 0.4278(4) 0.4899(2) -0.00459(10) 0.0322(7) Uani 1 1 d .
H6 H 0.4098 0.5358 0.0198 0.039 Uiso 1 1 calc R
O7 O 0.3947(3) 0.45982(14) -0.13604(7) 0.0415(6) Uani 1 1 d .
C7 C 0.4310(4) 0.54510(19) -0.15787(10) 0.0316(7) Uani 1 1 d .
C8 C 0.3305(4) 0.5643(2) -0.19868(10) 0.0348(7) Uani 1 1 d .
H8 H 0.2429 0.5212 -0.2092 0.042 Uiso 1 1 calc R
C9 C 0.3601(4) 0.6469(2) -0.22361(10) 0.0343(7) Uani 1 1 d .
H9 H 0.2929 0.6610 -0.2516 0.041 Uiso 1 1 calc R
C10 C 0.4893(4) 0.70993(17) -0.20755(8) 0.0282(6) Uani 1 1 d .
C11 C 0.5887(4) 0.6880(2) -0.16727(10) 0.0328(7) Uani 1 1 d .
H11 H 0.6766 0.7306 -0.1564 0.039 Uiso 1 1 calc R
C12 C 0.5612(4) 0.6050(2) -0.14289(10) 0.0342(7) Uani 1 1 d .
H12 H 0.6321 0.5895 -0.1158 0.041 Uiso 1 1 calc R
C13 C 0.0019(5) 0.46331(18) 0.12665(9) 0.0345(6) Uani 1 1 d .
C14 C 0.4844(5) 0.18436(18) 0.18857(9) 0.0326(6) Uani 1 1 d .
O1S O 0.5032(4) 0.4477(2) 0.21253(9) 0.0839(8) Uani 1 1 d .
H1S H 0.5337 0.4325 0.1845 0.101 Uiso 1 1 calc R
C1S C 0.6252(6) 0.4092(3) 0.24643(14) 0.0720(12) Uani 1 1 d .
H1S1 H 0.7456 0.4166 0.2342 0.108 Uiso 1 1 calc R
H1S2 H 0.5998 0.3423 0.2512 0.108 Uiso 1 1 calc R
H1S3 H 0.6139 0.4423 0.2772 0.108 Uiso 1 1 calc R
C2S C 0.5514(4) 0.8163(2) 0.00067(11) 0.0438(8) Uani 1 1 d .
C3S C 0.4974(5) 0.9074(2) 0.01100(10) 0.0418(7) Uani 1 1 d .
H3S H 0.4748 0.9495 -0.0149 0.050 Uiso 1 1 calc R
C4S C 0.4757(5) 0.9384(2) 0.05757(11) 0.0423(8) Uani 1 1 d .
C5S C 0.5053(5) 0.8764(2) 0.09550(10) 0.0407(7) Uani 1 1 d .
H5S H 0.4903 0.8975 0.1277 0.049 Uiso 1 1 calc R
C6S C 0.5563(4) 0.7842(2) 0.08712(12) 0.0424(8) Uani 1 1 d .
C7S C 0.5809(4) 0.7560(2) 0.03947(12) 0.0442(8) Uani 1 1 d .
H7S H 0.6191 0.6936 0.0332 0.053 Uiso 1 1 calc R
C8S C 0.5786(5) 0.7840(3) -0.05064(13) 0.0672(11) Uani 1 1 d .
H8S1 H 0.6722 0.7366 -0.0516 0.101 Uiso 1 1 calc R
H8S2 H 0.6124 0.8378 -0.0707 0.101 Uiso 1 1 calc R
H8S3 H 0.4689 0.7567 -0.0630 0.101 Uiso 1 1 calc R
C9S C 0.4257(5) 1.0408(2) 0.06747(15) 0.0658(12) Uani 1 1 d .
H9S1 H 0.5289 1.0811 0.0625 0.099 Uiso 1 1 calc R
H9S2 H 0.3849 1.0470 0.1008 0.099 Uiso 1 1 calc R
H9S3 H 0.3312 1.0599 0.0455 0.099 Uiso 1 1 calc R
C10S C 0.5858(6) 0.7172(3) 0.12825(14) 0.0668(11) Uani 1 1 d .
H10A H 0.5098 0.6621 0.1242 0.100 Uiso 1 1 calc R
H10B H 0.5573 0.7486 0.1587 0.100 Uiso 1 1 calc R
H10C H 0.7095 0.6974 0.1286 0.100 Uiso 1 1 calc R

loop_
_atom_site_aniso_label
_atom_site_aniso_U_11
_atom_site_aniso_U_22
_atom_site_aniso_U_33
_atom_site_aniso_U_23
_atom_site_aniso_U_13
_atom_site_aniso_U_12
S1 0.0252(4) 0.0351(4) 0.0291(3) 0.0021(3) 0.0009(4) 0.0019(4)
O1 0.0380(12) 0.0441(11) 0.0311(9) -0.0044(8) -0.0016(11) 0.0048(13)
N1 0.0283(15) 0.0563(18) 0.0512(17) -0.0243(15) -0.0016(13) 0.0059(14)
C1 0.0206(15) 0.0290(13) 0.0333(14) 0.0036(11) 0.0037(14) -0.0026(13)
S2 0.0265(4) 0.0309(3) 0.0293(3) 0.0001(3) 0.0000(4) -0.0006(4)
O2 0.0282(12) 0.0461(14) 0.0375(12) 0.0091(11) 0.0028(9) -0.0010(10)
N2 0.0255(13) 0.0433(13) 0.0437(13) -0.0123(11) -0.0017(14) 0.0002(14)
C2 0.0359(16) 0.0250(13) 0.0339(14) 0.0000(10) 0.0046(16) -0.0009(16)
O3 0.0245(11) 0.0420(13) 0.0369(12) 0.0049(10) -0.0010(9) 0.0073(10)
N3 0.0344(16) 0.0453(16) 0.0500(17) -0.0175(15) -0.0017(13) 0.0039(14)
C3 0.0412(19) 0.0273(14) 0.0344(15) -0.0058(11) 0.0061(16) -0.0026(16)
O4 0.0340(12) 0.0430(11) 0.0271(9) 0.0031(8) 0.0005(10) -0.0003(11)
N4 0.0249(15) 0.0549(18) 0.0338(15) 0.0103(13) -0.0012(11) 0.0033(13)
C4 0.0324(17) 0.0332(16) 0.0288(15) 0.0010(13) -0.0041(12) -0.0048(13)
O5 0.0285(12) 0.0368(11) 0.0363(12) -0.0041(10) -0.0010(9) -0.0040(10)
N5 0.0261(15) 0.0601(18) 0.0290(14) 0.0110(13) -0.0017(11) -0.0005(13)
C5 0.0395(18) 0.0278(15) 0.0353(16) 0.0029(13) -0.0034(14) 0.0036(14)
O6 0.0288(11) 0.0337(11) 0.0418(12) -0.0042(10) -0.0008(9) 0.0041(9)
N6 0.0283(14) 0.0558(15) 0.0342(13) 0.0128(10) -0.0005(13) 0.0008(14)
C6 0.0348(16) 0.0291(15) 0.0328(16) -0.0026(12) 0.0019(12) 0.0015(13)
O7 0.0608(15) 0.0328(11) 0.0309(11) 0.0017(9) -0.0083(10) -0.0115(11)
C7 0.0398(18) 0.0281(15) 0.0268(15) -0.0001(12) 0.0014(12) 0.0003(13)
C8 0.0368(18) 0.0343(17) 0.0333(16) -0.0045(13) -0.0070(13) -0.0066(14)
C9 0.0361(18) 0.0362(17) 0.0306(15) -0.0027(13) -0.0087(13) -0.0036(14)
C10 0.0275(15) 0.0310(13) 0.0261(13) -0.0037(10) 0.0033(14) 0.0020(15)
C11 0.0290(16) 0.0424(17) 0.0270(15) -0.0026(13) -0.0045(13) -0.0047(14)
C12 0.0365(19) 0.0385(17) 0.0275(15) 0.0025(13) -0.0052(12) -0.0008(13)
C13 0.0305(16) 0.0357(14) 0.0374(15) -0.0004(12) 0.0002(17) 0.0061(18)
C14 0.0325(18) 0.0327(14) 0.0328(14) -0.0006(11) 0.0025(15) 0.0035(16)
O1S 0.0722(19) 0.123(2) 0.0563(15) -0.0048(16) -0.0012(19) 0.027(2)
C1S 0.067(3) 0.075(3) 0.073(3) 0.011(2) -0.008(2) 0.004(2)
C2S 0.037(2) 0.054(2) 0.0400(18) -0.0097(15) -0.0011(14) -0.0057(15)
C3S 0.0330(17) 0.0442(16) 0.0482(17) 0.0026(13) -0.007(2) -0.0031(18)
C4S 0.0276(19) 0.0425(17) 0.0567(19) -0.0127(15) -0.0011(16) 0.0016(16)
C5S 0.0291(16) 0.0597(19) 0.0334(15) -0.0116(13) -0.0040(17) 0.003(2)
C6S 0.032(2) 0.0480(19) 0.0470(19) 0.0012(15) -0.0017(14) 0.0004(15)
C7S 0.0352(19) 0.0364(18) 0.061(2) -0.0091(16) 0.0010(16) 0.0036(15)
C8S 0.057(3) 0.091(3) 0.053(2) -0.025(2) 0.0059(19) -0.009(2)
C9S 0.054(3) 0.045(2) 0.098(3) -0.013(2) 0.004(2) 0.0097(19)
C10S 0.059(3) 0.070(3) 0.070(3) 0.013(2) -0.011(2) 0.003(2)

loop_
_atom_type_symbol
_atom_type_description
_atom_type_scat_dispersion_real
_atom_type_scat_dispersion_imag
_atom_type_scat_source
C C 0.0033 0.0016 'International Tables Vol C Tables 4.2.6.8 and 6.1.1.4'
H H 0.0000 0.0000 'International Tables Vol C Tables 4.2.6.8 and 6.1.1.4'
N N 0.0061 0.0033 'International Tables Vol C Tables 4.2.6.8 and 6.1.1.4'
O O 0.0106 0.0060 'International Tables Vol C Tables 4.2.6.8 and 6.1.1.4'
S S 0.1246 0.1234 'International Tables Vol C Tables 4.2.6.8 and 6.1.1.4'

loop_
_geom_angle_atom_site_label_1
_geom_angle_atom_site_label_2
_geom_angle_atom_site_label_3
_geom_angle
O3 S1 O1 112.57(14)
O3 S1 O2 111.59(10)
O1 S1 O2 111.86(14)
O3 S1 C1 107.05(13)
O1 S1 C1 107.41(11)
O2 S1 C1 105.93(13)
C6 C1 C2 120.6(2)
C6 C1 S1 120.5(2)
C2 C1 S1 118.8(2)
O4 S2 O6 111.95(12)
O4 S2 O5 112.95(12)
O6 S2 O5 111.95(11)
O4 S2 C10 106.70(11)
O6 S2 C10 106.45(13)
O5 S2 C10 106.31(14)
C3 C2 C1 119.8(2)
C2 C3 C4 119.5(2)
C5 C4 O7 123.1(3)
C5 C4 C3 121.5(3)
O7 C4 C3 115.3(2)
C4 C5 C6 118.8(3)
C1 C6 C5 119.9(3)
C4 O7 C7 121.0(2)
C12 C7 O7 123.9(3)
C12 C7 C8 121.3(3)
O7 C7 C8 114.7(3)
C9 C8 C7 119.0(3)
C8 C9 C10 119.9(3)
C11 C10 C9 119.6(3)
C11 C10 S2 121.3(2)
C9 C10 S2 119.0(2)
C12 C11 C10 120.5(3)
C7 C12 C11 119.6(3)
N1 C13 N3 120.3(2)
N1 C13 N2 119.8(3)
N3 C13 N2 119.9(3)
N6 C14 N4 120.9(3)
N6 C14 N5 119.2(3)
N4 C14 N5 119.9(2)
C3S C2S C7S 117.5(3)
C3S C2S C8S 121.2(3)
C7S C2S C8S 121.3(3)
C4S C3S C2S 121.9(3)
C3S C4S C5S 119.2(3)
C3S C4S C9S 120.2(3)
C5S C4S C9S 120.5(3)
C6S C5S C4S 121.2(3)
C5S C6S C7S 117.9(3)
C5S C6S C10S 120.9(3)
C7S C6S C10S 121.2(3)
C6S C7S C2S 122.2(3)

loop_
_geom_bond_atom_site_label_1
_geom_bond_atom_site_label_2
_geom_bond_distance
S1 O3 1.457(2)
S1 O1 1.4588(18)
S1 O2 1.465(2)
S1 C1 1.765(3)
N1 C13 1.319(4)
C1 C6 1.385(4)
C1 C2 1.388(4)
S2 O4 1.4560(18)
S2 O6 1.457(2)
S2 O5 1.463(2)
S2 C10 1.765(3)
N2 C13 1.330(3)
C2 C3 1.379(4)
N3 C13 1.322(4)
C3 C4 1.394(4)
N4 C14 1.322(4)
C4 C5 1.374(4)
C4 O7 1.382(3)
N5 C14 1.334(4)
C5 C6 1.403(4)
N6 C14 1.316(3)
O7 C7 1.384(3)
C7 C12 1.369(4)
C7 C8 1.392(4)
C8 C9 1.383(4)
C9 C10 1.401(4)
C10 C11 1.384(4)
C11 C12 1.377(4)
O1S C1S 1.429(4)
C2S C3S 1.390(4)
C2S C7S 1.395(5)
C2S C8S 1.510(4)
C3S C4S 1.375(4)
C4S C5S 1.392(4)
C4S C9S 1.531(4)
C5S C6S 1.387(4)
C6S C7S 1.394(4)
C6S C10S 1.503(5)

loop_
_cod_related_entry_id
_cod_related_entry_database
_cod_related_entry_code
1 ChemSpider 30660546
